data_7156250
loop_
_publ_author_name
'Cao, Jun'
'Sun, Jing'
'Yan, Chao-Guo'

_publ_section_title
;
 Regioselective and diastereoselective synthesis of two functionalized
 1,5-methanoindeno[1,2-d]azocines via a three-component reaction.
;
_journal_issue 22
_journal_name_full 'Organic &amp; biomolecular chemistry'
_journal_page_first 4170
_journal_page_last 4175
_journal_paper_doi 10.1039/c8ob00144h
_journal_volume 16
_journal_year 2018
_chemical_formula_moiety 'C38 H31 N O4'
_chemical_formula_sum 'C38 H31 N O4'
_chemical_formula_weight 565.64
_space_group_crystal_system triclinic
_space_group_IT_number 2
_space_group_name_Hall '-P 1'
_space_group_name_H-M_alt 'P -1'
_symmetry_space_group_name_Hall '-P 1'
_symmetry_space_group_name_H-M 'P -1'
_atom_sites_solution_hydrogens geom
_audit_creation_method SHELXL-2014/7
_cell_angle_alpha 75.947(6)
_cell_angle_beta 81.791(6)
_cell_angle_gamma 66.836(5)
_cell_formula_units_Z 2
_cell_length_a 9.8430(9)
_cell_length_b 12.3941(11)
_cell_length_c 13.6713(14)
_cell_measurement_reflns_used 4066
_cell_measurement_temperature 296(2)
_cell_measurement_theta_max 25.19
_cell_measurement_theta_min 2.31
_cell_volume 1485.4(3)
_computing_cell_refinement 'Bruker SMART'
_computing_data_collection 'Bruker SMART'
_computing_data_reduction 'Bruker SAINT'
_computing_molecular_graphics 'Bruker SHELXTL'
_computing_publication_material 'Bruker SHELXTL'
_computing_structure_refinement 'SHELXL-2014/7 (Sheldrick, 2014)'
_computing_structure_solution 'Bruker SHELXTL'
_diffrn_ambient_temperature 296(2)
_diffrn_measured_fraction_theta_full 0.995
_diffrn_measured_fraction_theta_max 0.994
_diffrn_measurement_device_type 'CCD area detector'
_diffrn_measurement_method 'phi and omega scans'
_diffrn_radiation_source 'fine-focus sealed tube'
_diffrn_radiation_type MoK\a
_diffrn_radiation_wavelength 0.71073
_diffrn_reflns_av_R_equivalents 0.0618
_diffrn_reflns_av_unetI/netI 0.0857
_diffrn_reflns_Laue_measured_fraction_full 0.995
_diffrn_reflns_Laue_measured_fraction_max 0.994
_diffrn_reflns_limit_h_max 12
_diffrn_reflns_limit_h_min -12
_diffrn_reflns_limit_k_max 16
_diffrn_reflns_limit_k_min -16
_diffrn_reflns_limit_l_max 17
_diffrn_reflns_limit_l_min -17
_diffrn_reflns_number 19767
_diffrn_reflns_point_group_measured_fraction_full 0.995
_diffrn_reflns_point_group_measured_fraction_max 0.994
_diffrn_reflns_theta_full 25.242
_diffrn_reflns_theta_max 27.602
_diffrn_reflns_theta_min 2.254
_exptl_absorpt_coefficient_mu 0.082
_exptl_absorpt_correction_T_max 0.984
_exptl_absorpt_correction_T_min 0.979
_exptl_absorpt_correction_type multi-scan
_exptl_absorpt_process_details sadabs
_exptl_crystal_colour yellow
_exptl_crystal_density_diffrn 1.265
_exptl_crystal_description block
_exptl_crystal_F_000 596
_exptl_crystal_size_max 0.260
_exptl_crystal_size_mid 0.240
_exptl_crystal_size_min 0.200
_refine_diff_density_max 0.166
_refine_diff_density_min -0.188
_refine_diff_density_rms 0.044
_refine_ls_extinction_method none
_refine_ls_goodness_of_fit_ref 1.022
_refine_ls_hydrogen_treatment constr
_refine_ls_matrix_type full
_refine_ls_number_parameters 390
_refine_ls_number_reflns 6858
_refine_ls_number_restraints 0
_refine_ls_restrained_S_all 1.022
_refine_ls_R_factor_all 0.1355
_refine_ls_R_factor_gt 0.0616
_refine_ls_shift/su_max 0.000
_refine_ls_shift/su_mean 0.000
_refine_ls_structure_factor_coef Fsqd
_refine_ls_weighting_details 'w=1/[\s^2^(Fo^2^)+(0.0646P)^2^+0.2005P] where P=(Fo^2^+2Fc^2^)/3'
_refine_ls_weighting_scheme calc
_refine_ls_wR_factor_gt 0.1288
_refine_ls_wR_factor_ref 0.1529
_reflns_Friedel_coverage 0.000
_reflns_number_gt 3751
_reflns_number_total 6858
_reflns_threshold_expression 'I > 2\s(I)'
_cod_data_source_file c8ob00144h2.cif
_cod_data_source_block 1b
_cod_depositor_comments 'Adding full bibliography for 7156250--7156259.cif.'
_cod_database_code 7156250
_shelx_shelxl_version_number 2014/7
_shelx_space_group_comment
; 
The symmetry employed for this shelxl refinement is uniquely defined 
by the following loop, which should always be used as a source of 
symmetry information in preference to the above space-group names. 
They are only intended as comments. 
;
_shelx_estimated_absorpt_t_min 0.979
_shelx_estimated_absorpt_t_max 0.984

loop_
_space_group_symop_operation_xyz
'x, y, z'
'-x, -y, -z'

loop_
_atom_site_label
_atom_site_type_symbol
_atom_site_fract_x
_atom_site_fract_y
_atom_site_fract_z
_atom_site_U_iso_or_equiv
_atom_site_adp_type
_atom_site_occupancy
_atom_site_site_symmetry_order
_atom_site_calc_flag
_atom_site_refinement_flags_posn
_atom_site_refinement_flags_adp
C1 C 0.1139(2) 0.78063(18) 0.38373(15) 0.0340(5) Uani 1 1 d . .
C2 C 0.0037(2) 0.7951(2) 0.46026(16) 0.0423(5) Uani 1 1 d . .
H2 H -0.0150 0.8521 0.4989 0.051 Uiso 1 1 calc R U
C3 C -0.0778(2) 0.7228(2) 0.47799(19) 0.0532(6) Uani 1 1 d . .
H3 H -0.1511 0.7308 0.5299 0.064 Uiso 1 1 calc R U
C4 C -0.0526(3) 0.6385(2) 0.4199(2) 0.0598(7) Uani 1 1 d . .
H4 H -0.1101 0.5919 0.4326 0.072 Uiso 1 1 calc R U
C5 C 0.0563(3) 0.6236(2) 0.3442(2) 0.0561(7) Uani 1 1 d . .
H5 H 0.0736 0.5671 0.3051 0.067 Uiso 1 1 calc R U
C6 C 0.1401(2) 0.69436(19) 0.32706(16) 0.0413(5) Uani 1 1 d . .
C7 C 0.2632(2) 0.69629(19) 0.25158(17) 0.0417(5) Uani 1 1 d . .
C8 C 0.3377(2) 0.76889(17) 0.28322(14) 0.0327(5) Uani 1 1 d . .
H8 H 0.3735 0.8149 0.2238 0.039 Uiso 1 1 calc R U
C9 C 0.2105(2) 0.85371(17) 0.34146(14) 0.0310(5) Uani 1 1 d . .
C10 C 0.4665(2) 0.68212(17) 0.34962(14) 0.0315(5) Uani 1 1 d . .
H10 H 0.4314 0.6216 0.3927 0.038 Uiso 1 1 calc R U
C11 C 0.6055(2) 0.61350(18) 0.29189(16) 0.0363(5) Uani 1 1 d . .
C12 C 0.6408(3) 0.6546(2) 0.19242(18) 0.0596(7) Uani 1 1 d . .
H12 H 0.5751 0.7261 0.1573 0.071 Uiso 1 1 calc R U
C13 C 0.7726(3) 0.5921(3) 0.1427(2) 0.0694(8) Uani 1 1 d . .
C14 C 0.8049(4) 0.6406(4) 0.0331(3) 0.1337(17) Uani 1 1 d . .
H14A H 0.9019 0.6436 0.0250 0.200 Uiso 1 1 calc R U
H14B H 0.7328 0.7197 0.0124 0.200 Uiso 1 1 calc R U
H14C H 0.8006 0.5891 -0.0077 0.200 Uiso 1 1 calc R U
C15 C 0.8683(3) 0.4864(2) 0.1962(2) 0.0623(8) Uani 1 1 d . .
H15 H 0.9562 0.4431 0.1645 0.075 Uiso 1 1 calc R U
C16 C 0.8357(3) 0.4444(2) 0.2950(2) 0.0551(7) Uani 1 1 d . .
H16 H 0.9020 0.3733 0.3301 0.066 Uiso 1 1 calc R U
C17 C 0.7050(2) 0.50674(19) 0.34300(18) 0.0434(6) Uani 1 1 d . .
H17 H 0.6835 0.4770 0.4101 0.052 Uiso 1 1 calc R U
C18 C 0.7840(3) 0.9422(2) 0.19811(19) 0.0533(6) Uani 1 1 d . .
H18 H 0.8162 0.9176 0.2635 0.064 Uiso 1 1 calc R U
C19 C 0.8852(3) 0.9156(3) 0.1186(2) 0.0677(8) Uani 1 1 d . .
H19 H 0.9845 0.8713 0.1307 0.081 Uiso 1 1 calc R U
C20 C 0.8404(4) 0.9540(3) 0.0221(2) 0.0734(9) Uani 1 1 d . .
H20 H 0.9096 0.9377 -0.0316 0.088 Uiso 1 1 calc R U
C21 C 0.6945(4) 1.0163(3) 0.0043(2) 0.0761(9) Uani 1 1 d . .
H21 H 0.6637 1.0417 -0.0614 0.091 Uiso 1 1 calc R U
C22 C 0.5926(3) 1.0415(2) 0.0843(2) 0.0632(7) Uani 1 1 d . .
H22 H 0.4931 1.0841 0.0717 0.076 Uiso 1 1 calc R U
C23 C 0.6354(2) 1.0047(2) 0.18253(17) 0.0444(6) Uani 1 1 d . .
C24 C 0.5222(3) 1.0363(2) 0.26774(18) 0.0517(6) Uani 1 1 d . .
H24A H 0.5678 1.0484 0.3205 0.062 Uiso 1 1 calc R U
H24B H 0.4426 1.1113 0.2433 0.062 Uiso 1 1 calc R U
C25 C 0.3257(2) 0.99322(18) 0.37351(16) 0.0389(5) Uani 1 1 d . .
H25A H 0.2542 1.0615 0.3324 0.047 Uiso 1 1 calc R U
H25B H 0.3497 1.0211 0.4268 0.047 Uiso 1 1 calc R U
C26 C 0.2573(2) 0.89949(17) 0.42053(14) 0.0308(5) Uani 1 1 d . .
H26 H 0.1701 0.9353 0.4634 0.037 Uiso 1 1 calc R U
C27 C 0.3711(2) 0.79900(17) 0.48572(14) 0.0300(5) Uani 1 1 d . .
C28 C 0.5069(2) 0.74221(18) 0.42216(15) 0.0327(5) Uani 1 1 d . .
H28 H 0.5812 0.6798 0.4670 0.039 Uiso 1 1 calc R U
C29 C 0.5683(2) 0.83867(19) 0.36961(16) 0.0399(5) Uani 1 1 d . .
H29A H 0.6032 0.8633 0.4202 0.048 Uiso 1 1 calc R U
H29B H 0.6525 0.8046 0.3251 0.048 Uiso 1 1 calc R U
C30 C 0.3591(2) 0.76838(18) 0.58692(15) 0.0339(5) Uani 1 1 d . .
C31 C 0.2292(2) 0.82276(19) 0.65434(16) 0.0377(5) Uani 1 1 d . .
C32 C 0.2701(2) 0.76679(19) 0.75897(15) 0.0394(5) Uani 1 1 d . .
C33 C 0.1869(3) 0.7871(2) 0.84743(16) 0.0522(6) Uani 1 1 d . .
H33 H 0.0886 0.8396 0.8463 0.063 Uiso 1 1 calc R U
C34 C 0.2526(3) 0.7281(2) 0.93700(18) 0.0644(8) Uani 1 1 d . .
H34 H 0.1985 0.7408 0.9975 0.077 Uiso 1 1 calc R U
C35 C 0.3995(4) 0.6494(2) 0.93844(19) 0.0711(8) Uani 1 1 d . .
H35 H 0.4427 0.6115 1.0001 0.085 Uiso 1 1 calc R U
C36 C 0.4826(3) 0.6263(2) 0.85058(18) 0.0633(7) Uani 1 1 d . .
H36 H 0.5802 0.5722 0.8520 0.076 Uiso 1 1 calc R U
C37 C 0.4161(3) 0.68602(19) 0.76033(16) 0.0427(6) Uani 1 1 d . .
C38 C 0.4773(3) 0.6803(2) 0.65565(17) 0.0462(6) Uani 1 1 d . .
N1 N 0.45987(18) 0.94396(15) 0.31101(13) 0.0381(4) Uani 1 1 d . .
O1 O 0.29946(18) 0.64896(15) 0.17936(13) 0.0611(5) Uani 1 1 d . .
O2 O 0.13166(15) 0.95270(12) 0.26497(10) 0.0397(4) Uani 1 1 d . .
H2A H 0.0576 0.9979 0.2909 0.060 Uiso 1 1 calc R U
O3 O 0.10914(17) 0.90033(15) 0.62994(11) 0.0534(4) Uani 1 1 d . .
O4 O 0.60139(19) 0.61531(18) 0.63253(13) 0.0815(7) Uani 1 1 d . .

loop_
_atom_site_aniso_label
_atom_site_aniso_U_11
_atom_site_aniso_U_22
_atom_site_aniso_U_33
_atom_site_aniso_U_23
_atom_site_aniso_U_13
_atom_site_aniso_U_12
C1 0.0308(11) 0.0361(12) 0.0322(11) -0.0068(9) -0.0046(9) -0.0087(9)
C2 0.0348(12) 0.0475(14) 0.0412(13) -0.0089(11) -0.0002(10) -0.0126(11)
C3 0.0373(13) 0.0617(16) 0.0556(16) 0.0013(13) -0.0016(11) -0.0211(12)
C4 0.0486(15) 0.0522(16) 0.082(2) -0.0024(15) -0.0130(14) -0.0256(13)
C5 0.0493(15) 0.0486(15) 0.0763(19) -0.0193(13) -0.0132(14) -0.0174(13)
C6 0.0394(12) 0.0410(13) 0.0421(13) -0.0100(11) -0.0077(10) -0.0108(11)
C7 0.0432(13) 0.0394(13) 0.0361(13) -0.0133(11) -0.0056(10) -0.0043(10)
C8 0.0343(11) 0.0353(11) 0.0249(10) -0.0106(9) 0.0043(9) -0.0086(9)
C9 0.0270(10) 0.0324(11) 0.0271(11) -0.0060(9) 0.0006(8) -0.0051(9)
C10 0.0316(11) 0.0295(11) 0.0280(11) -0.0078(9) 0.0025(9) -0.0060(9)
C11 0.0328(11) 0.0339(12) 0.0399(13) -0.0173(10) 0.0042(10) -0.0066(10)
C12 0.0504(15) 0.0558(16) 0.0450(15) -0.0117(12) 0.0125(12) 0.0048(13)
C13 0.0581(16) 0.0723(19) 0.0546(17) -0.0208(15) 0.0197(14) -0.0030(15)
C14 0.110(3) 0.142(3) 0.073(2) -0.017(2) 0.052(2) 0.011(3)
C15 0.0401(14) 0.0601(17) 0.078(2) -0.0362(16) 0.0173(14) -0.0039(13)
C16 0.0413(14) 0.0399(14) 0.0763(19) -0.0207(13) -0.0031(13) -0.0018(11)
C17 0.0418(13) 0.0363(13) 0.0498(14) -0.0152(11) 0.0002(11) -0.0093(11)
C18 0.0483(15) 0.0675(17) 0.0474(15) -0.0062(13) -0.0009(12) -0.0292(14)
C19 0.0486(15) 0.079(2) 0.070(2) -0.0136(16) 0.0114(14) -0.0238(15)
C20 0.075(2) 0.095(2) 0.0566(19) -0.0212(17) 0.0207(16) -0.0423(19)
C21 0.091(2) 0.106(3) 0.0390(16) -0.0026(16) -0.0036(16) -0.052(2)
C22 0.0554(16) 0.0732(19) 0.0584(18) 0.0004(15) -0.0080(14) -0.0277(15)
C23 0.0452(14) 0.0458(14) 0.0462(14) -0.0062(11) 0.0042(11) -0.0254(12)
C24 0.0519(14) 0.0475(14) 0.0598(16) -0.0143(12) 0.0114(12) -0.0257(12)
C25 0.0369(12) 0.0344(12) 0.0443(13) -0.0143(10) 0.0053(10) -0.0110(10)
C26 0.0267(10) 0.0328(11) 0.0287(11) -0.0120(9) 0.0054(8) -0.0057(9)
C27 0.0300(10) 0.0303(11) 0.0304(11) -0.0122(9) 0.0026(9) -0.0099(9)
C28 0.0273(10) 0.0358(11) 0.0302(11) -0.0107(9) 0.0028(9) -0.0059(9)
C29 0.0315(11) 0.0432(13) 0.0442(13) -0.0159(11) 0.0066(10) -0.0119(10)
C30 0.0342(11) 0.0344(12) 0.0298(11) -0.0112(9) 0.0024(9) -0.0081(9)
C31 0.0391(13) 0.0422(13) 0.0331(12) -0.0159(10) 0.0060(10) -0.0144(11)
C32 0.0519(14) 0.0360(12) 0.0301(12) -0.0106(10) 0.0029(10) -0.0158(11)
C33 0.0656(16) 0.0494(14) 0.0327(13) -0.0133(11) 0.0098(12) -0.0136(13)
C34 0.094(2) 0.0509(16) 0.0314(14) -0.0108(12) 0.0114(14) -0.0125(16)
C35 0.107(2) 0.0517(16) 0.0311(14) -0.0064(12) -0.0071(14) -0.0051(17)
C36 0.0793(19) 0.0476(15) 0.0403(15) -0.0092(12) -0.0074(14) 0.0016(14)
C37 0.0563(14) 0.0354(12) 0.0296(12) -0.0100(10) -0.0004(11) -0.0087(11)
C38 0.0462(14) 0.0438(13) 0.0361(13) -0.0099(11) 0.0005(11) -0.0037(11)
N1 0.0337(9) 0.0334(10) 0.0449(11) -0.0091(8) 0.0081(8) -0.0130(8)
O1 0.0685(11) 0.0666(12) 0.0507(10) -0.0343(9) -0.0025(9) -0.0151(9)
O2 0.0359(8) 0.0377(9) 0.0314(8) -0.0052(7) -0.0001(6) -0.0005(7)
O3 0.0389(9) 0.0639(11) 0.0403(9) -0.0179(8) 0.0038(7) 0.0011(8)
O4 0.0558(11) 0.0929(15) 0.0423(10) -0.0074(10) 0.0007(9) 0.0237(11)

loop_
_atom_type_symbol
_atom_type_description
_atom_type_scat_dispersion_real
_atom_type_scat_dispersion_imag
_atom_type_scat_source
C C 0.0033 0.0016 'International Tables Vol C Tables 4.2.6.8 and 6.1.1.4'
H H 0.0000 0.0000 'International Tables Vol C Tables 4.2.6.8 and 6.1.1.4'
N N 0.0061 0.0033 'International Tables Vol C Tables 4.2.6.8 and 6.1.1.4'
O O 0.0106 0.0060 'International Tables Vol C Tables 4.2.6.8 and 6.1.1.4'

loop_
_geom_angle_atom_site_label_1
_geom_angle_atom_site_label_2
_geom_angle_atom_site_label_3
_geom_angle
C2 C1 C6 119.67(19)
C2 C1 C9 129.99(18)
C6 C1 C9 110.12(17)
C3 C2 C1 118.6(2)
C3 C2 H2 120.7
C1 C2 H2 120.7
C2 C3 C4 121.3(2)
C2 C3 H3 119.3
C4 C3 H3 119.3
C5 C4 C3 120.5(2)
C5 C4 H4 119.8
C3 C4 H4 119.8
C4 C5 C6 118.5(2)
C4 C5 H5 120.7
C6 C5 H5 120.7
C5 C6 C1 121.4(2)
C5 C6 C7 129.5(2)
C1 C6 C7 109.01(18)
O1 C7 C6 127.1(2)
O1 C7 C8 126.4(2)
C6 C7 C8 106.54(17)
C7 C8 C10 108.66(16)
C7 C8 C9 102.79(15)
C10 C8 C9 113.13(15)
C7 C8 H8 110.7
C10 C8 H8 110.7
C9 C8 H8 110.7
O2 C9 C1 108.08(15)
O2 C9 C26 110.03(15)
C1 C9 C26 114.54(15)
O2 C9 C8 104.94(14)
C1 C9 C8 102.54(15)
C26 C9 C8 115.93(16)
C11 C10 C8 114.78(16)
C11 C10 C28 109.90(16)
C8 C10 C28 113.29(15)
C11 C10 H10 106.0
C8 C10 H10 106.0
C28 C10 H10 106.0
C12 C11 C17 118.13(19)
C12 C11 C10 123.27(19)
C17 C11 C10 118.53(18)
C11 C12 C13 122.0(2)
C11 C12 H12 119.0
C13 C12 H12 119.0
C15 C13 C12 118.1(2)
C15 C13 C14 122.2(2)
C12 C13 C14 119.8(3)
C13 C14 H14A 109.5
C13 C14 H14B 109.5
H14A C14 H14B 109.5
C13 C14 H14C 109.5
H14A C14 H14C 109.5
H14B C14 H14C 109.5
C16 C15 C13 120.9(2)
C16 C15 H15 119.5
C13 C15 H15 119.5
C15 C16 C17 120.4(2)
C15 C16 H16 119.8
C17 C16 H16 119.8
C16 C17 C11 120.5(2)
C16 C17 H17 119.7
C11 C17 H17 119.7
C19 C18 C23 121.1(2)
C19 C18 H18 119.5
C23 C18 H18 119.5
C20 C19 C18 120.2(3)
C20 C19 H19 119.9
C18 C19 H19 119.9
C21 C20 C19 120.0(3)
C21 C20 H20 120.0
C19 C20 H20 120.0
C20 C21 C22 119.7(3)
C20 C21 H21 120.1
C22 C21 H21 120.1
C23 C22 C21 121.3(3)
C23 C22 H22 119.4
C21 C22 H22 119.4
C22 C23 C18 117.6(2)
C22 C23 C24 120.0(2)
C18 C23 C24 122.4(2)
N1 C24 C23 113.16(18)
N1 C24 H24A 108.9
C23 C24 H24A 108.9
N1 C24 H24B 108.9
C23 C24 H24B 108.9
H24A C24 H24B 107.8
N1 C25 C26 111.50(15)
N1 C25 H25A 109.3
C26 C25 H25A 109.3
N1 C25 H25B 109.3
C26 C25 H25B 109.3
H25A C25 H25B 108.0
C27 C26 C25 106.57(16)
C27 C26 C9 111.02(15)
C25 C26 C9 112.90(16)
C27 C26 H26 108.7
C25 C26 H26 108.7
C9 C26 H26 108.7
C30 C27 C26 125.47(17)
C30 C27 C28 124.26(18)
C26 C27 C28 110.13(16)
C27 C28 C29 107.99(15)
C27 C28 C10 109.01(15)
C29 C28 C10 114.56(16)
C27 C28 H28 108.4
C29 C28 H28 108.4
C10 C28 H28 108.4
N1 C29 C28 113.24(16)
N1 C29 H29A 108.9
C28 C29 H29A 108.9
N1 C29 H29B 108.9
C28 C29 H29B 108.9
H29A C29 H29B 107.7
C27 C30 C31 126.92(19)
C27 C30 C38 127.10(18)
C31 C30 C38 105.80(17)
O3 C31 C32 124.47(19)
O3 C31 C30 127.89(19)
C32 C31 C30 107.64(18)
C33 C32 C37 121.0(2)
C33 C32 C31 129.1(2)
C37 C32 C31 109.84(18)
C34 C33 C32 118.4(2)
C34 C33 H33 120.8
C32 C33 H33 120.8
C33 C34 C35 120.7(2)
C33 C34 H34 119.7
C35 C34 H34 119.7
C36 C35 C34 121.5(3)
C36 C35 H35 119.3
C34 C35 H35 119.3
C35 C36 C37 117.8(2)
C35 C36 H36 121.1
C37 C36 H36 121.1
C36 C37 C32 120.7(2)
C36 C37 C38 129.8(2)
C32 C37 C38 109.5(2)
O4 C38 C37 124.9(2)
O4 C38 C30 128.0(2)
C37 C38 C30 107.12(18)
C29 N1 C25 110.87(16)
C29 N1 C24 110.70(17)
C25 N1 C24 109.79(15)
C9 O2 H2A 109.5

loop_
_geom_bond_atom_site_label_1
_geom_bond_atom_site_label_2
_geom_bond_distance
C1 C2 1.384(3)
C1 C6 1.392(3)
C1 C9 1.525(3)
C2 C3 1.382(3)
C2 H2 0.9300
C3 C4 1.387(3)
C3 H3 0.9300
C4 C5 1.370(3)
C4 H4 0.9300
C5 C6 1.385(3)
C5 H5 0.9300
C6 C7 1.479(3)
C7 O1 1.209(2)
C7 C8 1.527(3)
C8 C10 1.540(3)
C8 C9 1.547(2)
C8 H8 0.9800
C9 O2 1.436(2)
C9 C26 1.532(3)
C10 C11 1.523(2)
C10 C28 1.549(3)
C10 H10 0.9800
C11 C12 1.378(3)
C11 C17 1.388(3)
C12 C13 1.400(3)
C12 H12 0.9300
C13 C15 1.378(4)
C13 C14 1.511(4)
C14 H14A 0.9600
C14 H14B 0.9600
C14 H14C 0.9600
C15 C16 1.366(4)
C15 H15 0.9300
C16 C17 1.381(3)
C16 H16 0.9300
C17 H17 0.9300
C18 C19 1.374(3)
C18 C23 1.379(3)
C18 H18 0.9300
C19 C20 1.363(4)
C19 H19 0.9300
C20 C21 1.361(4)
C20 H20 0.9300
C21 C22 1.381(4)
C21 H21 0.9300
C22 C23 1.379(3)
C22 H22 0.9300
C23 C24 1.503(3)
C24 N1 1.469(3)
C24 H24A 0.9700
C24 H24B 0.9700
C25 N1 1.464(2)
C25 C26 1.531(3)
C25 H25A 0.9700
C25 H25B 0.9700
C26 C27 1.499(3)
C26 H26 0.9800
C27 C30 1.344(3)
C27 C28 1.504(2)
C28 C29 1.529(3)
C28 H28 0.9800
C29 N1 1.458(3)
C29 H29A 0.9700
C29 H29B 0.9700
C30 C31 1.491(3)
C30 C38 1.498(3)
C31 O3 1.223(2)
C31 C32 1.467(3)
C32 C33 1.378(3)
C32 C37 1.391(3)
C33 C34 1.368(3)
C33 H33 0.9300
C34 C35 1.390(4)
C34 H34 0.9300
C35 C36 1.377(3)
C35 H35 0.9300
C36 C37 1.380(3)
C36 H36 0.9300
C37 C38 1.478(3)
C38 O4 1.217(2)
O2 H2A 0.8200

loop_
_geom_hbond_atom_site_label_D
_geom_hbond_atom_site_label_H
_geom_hbond_atom_site_label_A
_geom_hbond_distance_DH
_geom_hbond_distance_HA
_geom_hbond_distance_DA
_geom_hbond_angle_DHA
_geom_hbond_site_symmetry_A
O2 H2A O3 0.82 2.00 2.8111(19) 172.8 2_576
